data_7103999
loop_
_publ_author_name
'Djukic, Jean-Pierre'
'Alexsandro, Berger'
'Andre de, Cian'
'Nathalie, Kyritsakas-Gruber'
'Jerome, Lacour'
'Michel, Pfeffer'
'Laurent, Vial'

_publ_section_title
;
Novel heteroleptic cis-(C-N)2Pd(II) chelates for the
preparation of enantiopure planar chiral cyclopalladated 
2-[tricarbonyl(eta6-phenyl)chromium]pyridine
;
_journal_name_full 'Chemical communications (Cambridge, England)'
_journal_paper_doi 10.1039/b211873d
_journal_year 2003
_chemical_formula_moiety 'C48 H44 Cr2 N4 O6 Pd2'
_chemical_formula_sum 'C48 H44 Cr2 N4 O6 Pd2'
_chemical_formula_weight 1089.70
_chemical_name_systematic ' ?'
_space_group_IT_number 4
_symmetry_cell_setting monoclinic
_symmetry_space_group_name_Hall 'P 2yb'
_symmetry_space_group_name_H-M 'P 1 21 1'
_cell_angle_alpha 90
_cell_angle_beta 102.118(5)
_cell_angle_gamma 90
_cell_formula_units_Z 2
_cell_length_a 11.1217(3)
_cell_length_b 17.0324(4)
_cell_length_c 11.5570(3)
_cell_measurement_reflns_used 12332
_cell_measurement_temperature 173
_cell_measurement_theta_max 30.0
_cell_measurement_theta_min 1.4
_cell_volume 2140.45(9)
_computing_publication_material CIFGEN_IN_OpenMoleN_(_1997)
_computing_structure_refinement LSFM_OpenMoleN_(_1997)
_computing_structure_solution Direct_methods_(SIR,_Burla_et_al.,_1989)
_diffrn_ambient_temperature 173
_diffrn_measurement_details
;
12332 reflections were collected using program Collect
("Collect" Data collection software, Nonius B.V., 1998)
The conditions were as follow : crystal to detector distance =  36. mm.
Scan angle =  1.6 deg 1 scans of   60 sec per frame.
Data collection was divided into  1 set(s)
with the following starting angles and number of frames :

Set 1 Theta =    8.80 Omega =    0.00 Kappa =    0.00   90 frames
Friedel pairs were averaged. Internal R = 0.05
;
_diffrn_measurement_device_type KappaCCD
_diffrn_measurement_method '\p scans'
_diffrn_radiation_monochromator graphite
_diffrn_radiation_type Mo-K\a
_diffrn_radiation_wavelength 0.71073
_diffrn_reflns_av_R_equivalents 0.050
_diffrn_reflns_av_sigmaI/netI 0.333
_diffrn_reflns_limit_h_max 15
_diffrn_reflns_limit_h_min -7
_diffrn_reflns_limit_k_max 23
_diffrn_reflns_limit_k_min -20
_diffrn_reflns_limit_l_max 16
_diffrn_reflns_limit_l_min -15
_diffrn_reflns_number 12332
_diffrn_reflns_theta_max 30.03
_diffrn_reflns_theta_min 2.5
_diffrn_source xray_tube
_diffrn_standards_decay_% 0
_exptl_absorpt_coefficient_mu 1.377
_exptl_absorpt_correction_T_max 1.0000
_exptl_absorpt_correction_T_min 0.9609
_exptl_absorpt_correction_type refdelf_(Walker_&_Stuart,_1983)
_exptl_crystal_colour orange
_exptl_crystal_density_diffrn 1.69
_exptl_crystal_density_method none
_exptl_crystal_description prism
_exptl_crystal_F_000 1096
_exptl_crystal_size_max 0.20
_exptl_crystal_size_mid 0.14
_exptl_crystal_size_min 0.14
_refine_diff_density_max 0.424
_refine_diff_density_min -0.156
_refine_ls_abs_structure_details 'Flack H D  (1983), Acta Cryst. A39, 876-881'
_refine_ls_abs_structure_Flack 0.03(4)
_refine_ls_extinction_method none
_refine_ls_goodness_of_fit_all 4.048
_refine_ls_goodness_of_fit_ref 1.046
_refine_ls_hydrogen_treatment noref
_refine_ls_matrix_type full
_refine_ls_number_constraints 0
_refine_ls_number_parameters 558
_refine_ls_number_reflns 4310
_refine_ls_number_restraints 1
_refine_ls_R_factor_all 0.058
_refine_ls_R_factor_gt 0.030
_refine_ls_shift/esd_mean 0.001
_refine_ls_shift/su_max 0.014
_refine_ls_structure_factor_coef F
_refine_ls_weighting_scheme sigma
_refine_ls_wR_factor_all 0.153
_refine_ls_wR_factor_ref 0.046
_reflns_number_gt 4310
_reflns_number_total 6364
_reflns_threshold_expression >3.0\s(I)
_cod_data_source_file b211873d.txt
_cod_data_source_block 5b
_cod_original_sg_symbol_Hall ' P 2yb'
_cod_database_code 7103999

loop_
_symmetry_equiv_pos_as_xyz
x,y,z
-x,1/2+y,-z

loop_
_atom_site_label
_atom_site_fract_x
_atom_site_fract_y
_atom_site_fract_z
_atom_site_U_iso_or_equiv
_atom_site_adp_type
_atom_site_calc_flag
_atom_site_calc_attached_atom
_atom_site_type_symbol
CR1 0.5659(1) 0.10801(7) 0.45685(9) 0.0172(5) Uani ? ? Cr
PD1 0.86745(4) 0.2043 0.38139(4) 0.0193(2) Uani ? ? Pd
CR2 0.9203(1) 0.55008(7) 0.04263(9) 0.0179(5) Uani ? ? Cr
PD2 0.62165(4) 0.44670(3) 0.11565(4) 0.0201(2) Uani ? ? Pd
C1 0.5064(7) 0.1069(4) 0.5928(7) 0.030(4) Uani ? ? C
O1 0.4709(6) 0.1076(4) 0.6787(5) 0.047(3) Uani ? ? O
C2 0.4060(7) 0.1108(4) 0.3762(6) 0.024(3) Uani ? ? C
O2 0.3035(5) 0.1097(4) 0.3265(5) 0.042(3) Uani ? ? O
C3 0.5600(6) 0.2167(5) 0.4668(6) 0.028(3) Uani ? ? C
O3 0.5555(5) 0.2847(3) 0.4750(4) 0.029(3) Uani ? ? O
C4 0.6797(6) 0.0857(4) 0.3180(6) 0.018(3) Uani ? ? C
C5 0.7593(6) 0.1205(4) 0.4198(6) 0.017(3) Uani ? ? C
C6 0.7641(6) 0.0827(4) 0.5283(7) 0.024(3) Uani ? ? C
C7 0.6927(7) 0.0147(4) 0.5396(6) 0.024(3) Uani ? ? C
C8 0.6138(7) -0.0167(4) 0.4378(6) 0.024(3) Uani ? ? C
C9 0.6071(6) 0.0198(4) 0.3286(6) 0.021(3) Uani ? ? C
C10 0.6810(6) 0.1217(4) 0.2013(6) 0.019(3) Uani ? ? C
C11 0.6016(7) 0.1017(4) 0.0949(6) 0.023(3) Uani ? ? C
C12 0.6108(8) 0.1367(5) -0.0082(7) 0.030(4) Uani ? ? C
C13 0.6997(7) 0.1950(5) -0.0046(5) 0.019(3) Uani ? ? C
C14 0.7745(7) 0.2136(4) 0.1031(6) 0.025(3) Uani ? ? C
N1 0.7705(5) 0.1775(3) 0.2046(5) 0.018(3) Uani ? ? N
N2 1.0211(5) 0.2753(3) 0.3496(5) 0.019(3) Uani ? ? N
C15 1.0736(6) 0.2418(5) 0.2534(7) 0.028(4) Uani ? ? C
C16 0.9893(7) 0.3563(5) 0.3261(6) 0.030(4) Uani ? ? C
C17 1.1135(6) 0.2667(5) 0.4662(7) 0.025(3) Uani ? ? C
C18 1.2298(8) 0.3153(6) 0.4757(7) 0.043(5) Uani ? ? C
C19 1.0445(6) 0.2794(4) 0.5648(6) 0.021(3) Uani ? ? C
C20 1.0909(7) 0.3238(4) 0.6635(6) 0.026(4) Uani ? ? C
C21 1.0230(7) 0.3327(5) 0.7500(7) 0.029(4) Uani ? ? C
C22 0.9076(7) 0.2975(5) 0.7352(6) 0.028(4) Uani ? ? C
C23 0.8603(6) 0.2531(4) 0.6360(6) 0.019(3) Uani ? ? C
C24 0.9278(6) 0.2441(4) 0.5458(6) 0.016(3) Uani ? ? C
C25 0.9860(7) 0.5497(4) -0.0924(6) 0.026(4) Uani ? ? C
O4 1.0261(6) 0.5475(4) -0.1770(5) 0.044(3) Uani ? ? O
C26 1.0777(7) 0.5559(5) 0.1313(6) 0.030(4) Uani ? ? C
O5 1.1788(5) 0.5564(4) 0.1853(5) 0.043(3) Uani ? ? O
C27 0.9312(6) 0.4431(5) 0.0380(6) 0.023(3) Uani ? ? C
O6 0.9424(5) 0.3758(3) 0.0315(5) 0.036(3) Uani ? ? O
C28 0.8036(6) 0.5707(4) 0.1771(6) 0.018(3) Uani ? ? C
C29 0.7257(6) 0.5342(4) 0.0765(6) 0.019(3) Uani ? ? C
C30 0.7212(6) 0.5712(4) -0.0340(6) 0.018(3) Uani ? ? C
C31 0.7867(7) 0.6394(5) -0.0439(6) 0.028(4) Uani ? ? C
C32 0.8617(7) 0.6748(4) 0.0535(7) 0.026(3) Uani ? ? C
C33 0.8713(7) 0.6396(4) 0.1641(6) 0.026(3) Uani ? ? C
C34 0.8046(6) 0.5351(4) 0.2941(6) 0.020(3) Uani ? ? C
C35 0.8848(7) 0.5579(5) 0.3975(6) 0.026(3) Uani ? ? C
C36 0.8784(7) 0.5195(5) 0.5033(6) 0.024(4) Uani ? ? C
C37 0.7935(8) 0.4611(4) 0.5014(7) 0.034(4) Uani ? ? C
C38 0.7154(7) 0.4420(5) 0.3958(6) 0.027(3) Uani ? ? C
N3 0.7187(5) 0.4791(4) 0.2917(5) 0.021(3) Uani ? ? N
N4 0.4736(5) 0.3708(3) 0.1479(5) 0.022(3) Uani ? ? N
C39 0.4108(6) 0.4024(5) 0.2391(6) 0.026(3) Uani ? ? C
C40 0.5238(7) 0.2908(4) 0.1877(6) 0.021(3) Uani ? ? C
C41 0.3852(6) 0.3604(4) 0.0311(6) 0.021(3) Uani ? ? C
C42 0.2908(7) 0.4248(5) 0.0038(7) 0.033(4) Uani ? ? C
C43 0.4613(6) 0.3555(4) -0.0613(6) 0.020(3) Uani ? ? C
C44 0.4246(7) 0.3073(5) -0.1626(7) 0.028(4) Uani ? ? C
C45 0.4937(7) 0.3062(5) -0.2493(6) 0.027(4) Uani ? ? C
C46 0.5973(6) 0.3513(5) -0.2380(6) 0.024(3) Uani ? ? C
C47 0.6356(7) 0.3965(4) -0.1359(7) 0.024(3) Uani ? ? C
C48 0.5680(6) 0.4011(4) -0.0473(6) 0.021(3) Uani ? ? C
H1 0.8170 0.1032 0.5971 0.0328 Uiso calc C6 H
H2 0.6980 -0.0093 0.6147 0.0317 Uiso calc C7 H
H3 0.5660 -0.0621 0.4439 0.0325 Uiso calc C8 H
H4 0.5525 -0.0002 0.2605 0.0288 Uiso calc C9 H
H5 0.5402 0.0629 0.0949 0.0311 Uiso calc C11 H
H6 0.5583 0.1221 -0.0808 0.0408 Uiso calc C12 H
H7 0.7086 0.2213 -0.0748 0.0349 Uiso calc C13 H
H8 0.8326 0.2547 0.1050 0.0328 Uiso calc C14 H
H9 1.0161 0.2471 0.1805 0.0374 Uiso calc C15 H
H10 1.1472 0.2690 0.2491 0.0374 Uiso calc C15 H
H11 1.0915 0.1878 0.2688 0.0374 Uiso calc C15 H
H12 0.9316 0.3605 0.2531 0.0385 Uiso calc C16 H
H13 0.9541 0.3767 0.3880 0.0385 Uiso calc C16 H
H14 1.0612 0.3854 0.3218 0.0385 Uiso calc C16 H
H15 1.1469 0.2152 0.4723 0.0341 Uiso calc C17 H
H16 1.2824 0.3067 0.5507 0.0645 Uiso calc C18 H
H17 1.2709 0.3003 0.4149 0.0645 Uiso calc C18 H
H18 1.2088 0.3694 0.4674 0.0645 Uiso calc C18 H
H19 1.1692 0.3481 0.6722 0.0356 Uiso calc C20 H
H20 1.0547 0.3626 0.8190 0.0416 Uiso calc C21 H
H21 0.8606 0.3041 0.7943 0.0375 Uiso calc C22 H
H22 0.7823 0.2285 0.6283 0.0254 Uiso calc C23 H
H23 0.6720 0.5488 -0.1033 0.0235 Uiso calc C30 H
H24 0.7801 0.6626 -0.1197 0.0359 Uiso calc C31 H
H25 0.9053 0.7217 0.0450 0.0346 Uiso calc C32 H
H26 0.9239 0.6620 0.2315 0.0337 Uiso calc C33 H
H27 0.9427 0.5988 0.3966 0.0339 Uiso calc C35 H
H28 0.9324 0.5338 0.5754 0.0363 Uiso calc C36 H
H29 0.7884 0.4339 0.5721 0.0463 Uiso calc C37 H
H30 0.6568 0.4014 0.3955 0.0346 Uiso calc C38 H
H31 0.4687 0.4083 0.3117 0.0314 Uiso calc C39 H
H32 0.3755 0.4519 0.2142 0.0314 Uiso calc C39 H
H33 0.3479 0.3670 0.2498 0.0314 Uiso calc C39 H
H34 0.5803 0.2954 0.2614 0.0309 Uiso calc C40 H
H35 0.4582 0.2572 0.1962 0.0309 Uiso calc C40 H
H36 0.5648 0.2695 0.1304 0.0309 Uiso calc C40 H
H37 0.3383 0.3140 0.0333 0.0273 Uiso calc C41 H
H38 0.2379 0.4150 -0.0707 0.0450 Uiso calc C42 H
H39 0.2439 0.4264 0.0636 0.0450 Uiso calc C42 H
H40 0.3311 0.4738 0.0012 0.0450 Uiso calc C42 H
H41 0.3528 0.2758 -0.1710 0.0386 Uiso calc C44 H
H42 0.4689 0.2740 -0.3172 0.0358 Uiso calc C45 H
H43 0.6429 0.3519 -0.2989 0.0312 Uiso calc C46 H
H44 0.7103 0.4251 -0.1265 0.0325 Uiso calc C47 H

loop_
_atom_site_aniso_label
_atom_site_aniso_U_11
_atom_site_aniso_U_22
_atom_site_aniso_U_33
_atom_site_aniso_U_12
_atom_site_aniso_U_13
_atom_site_aniso_U_23
_atom_site_aniso_type_symbol
CR1 0.0185(5) 0.0178(5) 0.0155(5) -0.0036(5) 0.0042(4) 0.0015(4) Cr
PD1 0.0192(2) 0.0198(2) 0.0187(2) -0.0024(2) 0.0044(2) -0.0003(2) Pd
CR2 0.0175(5) 0.0194(5) 0.0169(5) -0.0011(5) 0.0048(4) 0.0009(4) Cr
PD2 0.0211(2) 0.0202(2) 0.0190(2) -0.0005(2) 0.0064(2) 0.0008(2) Pd
C1 0.034(4) 0.022(4) 0.035(4) -0.003(3) 0.016(3) 0.003(3) C
O1 0.069(3) 0.036(3) 0.042(3) -0.006(3) 0.034(2) -0.002(3) O
C2 0.030(3) 0.026(4) 0.017(3) 0.007(3) 0.009(3) 0.002(3) C
O2 0.026(3) 0.063(4) 0.045(3) 0.003(3) 0.002(3) 0.002(3) O
C3 0.025(3) 0.039(4) 0.021(3) 0.006(3) 0.010(3) 0.012(3) C
O3 0.044(3) 0.020(3) 0.027(2) 0.005(2) 0.015(2) 0.002(2) O
C4 0.024(3) 0.011(3) 0.020(3) 0.001(3) 0.008(2) -0.002(3) C
C5 0.011(3) 0.020(3) 0.024(3) -0.001(3) 0.002(2) -0.000(3) C
C6 0.016(3) 0.027(4) 0.033(4) -0.008(3) 0.004(3) 0.000(3) C
C7 0.026(3) 0.021(3) 0.026(3) -0.005(3) 0.006(3) 0.013(3) C
C8 0.030(4) 0.019(3) 0.023(3) -0.010(3) 0.000(3) 0.002(3) C
C9 0.023(3) 0.015(3) 0.026(3) -0.001(3) -0.001(3) 0.001(3) C
C10 0.022(3) 0.018(3) 0.017(3) 0.003(3) 0.008(2) 0.002(3) C
C11 0.023(3) 0.021(3) 0.025(3) -0.002(3) -0.001(3) -0.012(3) C
C12 0.035(4) 0.029(4) 0.026(4) 0.001(4) -0.004(3) -0.001(3) C
C13 0.037(3) 0.041(4) 0.004(2) 0.009(4) 0.007(2) 0.007(3) C
C14 0.030(3) 0.020(3) 0.026(3) -0.000(3) 0.008(3) 0.010(3) C
N1 0.022(3) 0.015(3) 0.017(2) 0.001(2) 0.006(2) 0.000(2) N
N2 0.016(2) 0.020(3) 0.022(3) -0.001(2) 0.006(2) 0.005(2) N
C15 0.020(3) 0.031(4) 0.036(4) 0.001(3) 0.007(3) -0.009(3) C
C16 0.035(4) 0.029(4) 0.027(3) 0.002(3) 0.011(3) 0.013(3) C
C17 0.015(3) 0.029(4) 0.034(4) -0.005(3) 0.004(3) 0.005(3) C
C18 0.038(4) 0.082(7) 0.025(4) -0.033(4) -0.000(3) 0.002(5) C
C19 0.018(3) 0.022(3) 0.023(3) 0.000(3) 0.004(2) 0.003(3) C
C20 0.032(4) 0.020(3) 0.028(4) -0.009(3) 0.001(3) 0.003(3) C
C21 0.036(4) 0.032(4) 0.021(3) 0.003(4) -0.008(3) -0.005(3) C
C22 0.035(4) 0.036(4) 0.018(3) 0.011(3) 0.009(3) -0.002(3) C
C23 0.020(3) 0.023(3) 0.016(3) 0.003(3) 0.002(2) 0.005(3) C
C24 0.015(3) 0.013(3) 0.023(3) 0.000(3) 0.004(2) 0.003(3) C
C25 0.036(4) 0.020(3) 0.024(3) -0.004(3) 0.005(3) 0.002(3) C
O4 0.060(3) 0.043(4) 0.034(3) -0.004(3) 0.025(2) 0.001(3) O
C26 0.034(4) 0.030(4) 0.026(3) 0.004(3) 0.008(3) -0.012(3) C
O5 0.032(3) 0.087(5) 0.029(3) 0.012(3) -0.009(3) -0.022(3) O
C27 0.021(3) 0.032(4) 0.018(3) -0.002(3) 0.009(2) 0.004(3) C
O6 0.054(3) 0.021(3) 0.040(3) 0.005(3) 0.013(3) 0.008(2) O
C28 0.020(3) 0.021(3) 0.014(3) 0.002(3) 0.004(2) 0.002(3) C
C29 0.017(3) 0.024(3) 0.017(3) 0.001(3) 0.011(2) 0.001(3) C
C30 0.017(3) 0.019(3) 0.019(3) 0.004(3) 0.004(2) 0.006(3) C
C31 0.027(3) 0.033(4) 0.023(3) 0.004(3) 0.008(3) 0.004(3) C
C32 0.031(4) 0.016(3) 0.033(4) -0.003(3) 0.008(3) 0.007(3) C
C33 0.027(3) 0.027(4) 0.025(3) -0.005(3) 0.009(3) -0.012(3) C
C34 0.017(3) 0.021(3) 0.022(3) 0.001(3) 0.003(2) -0.006(3) C
C35 0.034(4) 0.022(3) 0.022(3) 0.005(3) 0.007(3) 0.005(3) C
C36 0.037(4) 0.035(4) 0.011(3) 0.003(4) 0.005(3) -0.004(3) C
C37 0.049(4) 0.019(4) 0.041(4) 0.003(4) 0.015(3) 0.004(3) C
C38 0.033(3) 0.029(4) 0.022(3) -0.006(3) 0.013(2) -0.011(3) C
N3 0.027(3) 0.020(3) 0.017(2) 0.002(3) 0.009(2) 0.002(2) N
N4 0.028(3) 0.017(3) 0.021(3) -0.000(2) 0.012(2) -0.003(2) N
C39 0.021(3) 0.029(4) 0.029(3) -0.002(3) 0.019(2) -0.005(3) C
C40 0.041(4) 0.011(3) 0.020(3) 0.009(3) 0.007(3) 0.002(3) C
C41 0.020(3) 0.019(3) 0.026(3) -0.002(3) 0.008(3) -0.001(3) C
C42 0.022(3) 0.043(5) 0.038(4) -0.001(4) 0.005(3) 0.001(4) C
C43 0.020(3) 0.018(3) 0.020(3) 0.005(3) 0.003(2) 0.004(3) C
C44 0.033(4) 0.020(4) 0.032(4) -0.002(3) -0.001(3) -0.002(3) C
C45 0.031(4) 0.027(4) 0.022(3) 0.007(3) 0.001(3) -0.008(3) C
C46 0.022(3) 0.030(4) 0.021(3) 0.004(3) 0.005(3) -0.002(3) C
C47 0.023(3) 0.021(4) 0.030(4) 0.001(3) 0.002(3) -0.003(3) C
C48 0.028(3) 0.018(3) 0.017(3) 0.005(3) 0.001(3) -0.002(3) C

loop_
_atom_type_symbol
_atom_type_description
_atom_type_scat_dispersion_real
_atom_type_scat_dispersion_imag
_atom_type_scat_source
C ? 0.002 0.002 International_Tables_Vol_IV_Table_2.3.1
H ? 0.000 0.000 International_Tables_Vol_IV_Table_2.3.1
Cr ? 0.284 0.624 International_Tables_Vol_IV_Table_2.3.1
N ? 0.004 0.003 International_Tables_Vol_IV_Table_2.3.1
O ? 0.008 0.006 International_Tables_Vol_IV_Table_2.3.1
Pd ? -1.177 1.007 International_Tables_Vol_IV_Table_2.3.1

loop_
_geom_angle_atom_site_label_1
_geom_angle_atom_site_label_2
_geom_angle_atom_site_label_3
_geom_angle
_geom_angle_site_symmetry_1
_geom_angle_site_symmetry_2
_geom_angle_site_symmetry_3
_geom_angle_publ_flag
C1 CR1 C2 87.1(5) . . . ?
C1 CR1 C3 86.2(5) . . . ?
C1 CR1 C4 163.7(5) . . . ?
C1 CR1 C5 133.2(4) . . . ?
C1 CR1 C6 100.8(5) . . . ?
C1 CR1 C7 86.2(5) . . . ?
C1 CR1 C8 102.3(5) . . . ?
C1 CR1 C9 136.7(5) . . . ?
C2 CR1 C3 87.9(5) . . . ?
C2 CR1 C4 105.7(4) . . . ?
C2 CR1 C5 139.0(4) . . . ?
C2 CR1 C6 167.3(5) . . . ?
C2 CR1 C7 134.9(4) . . . ?
C2 CR1 C8 101.7(4) . . . ?
C2 CR1 C9 89.6(4) . . . ?
C3 CR1 C4 104.0(4) . . . ?
C3 CR1 C5 88.0(4) . . . ?
C3 CR1 C6 102.4(4) . . . ?
C3 CR1 C7 136.0(4) . . . ?
C3 CR1 C8 167.4(4) . . . ?
C3 CR1 C9 136.8(5) . . . ?
C4 CR1 C5 36.8(4) . . . ?
C4 CR1 C6 64.9(4) . . . ?
C4 CR1 C7 77.6(4) . . . ?
C4 CR1 C8 65.7(4) . . . ?
C4 CR1 C9 36.3(4) . . . ?
C5 CR1 C6 36.1(4) . . . ?
C5 CR1 C7 66.9(4) . . . ?
C5 CR1 C8 79.3(4) . . . ?
C5 CR1 C9 66.7(4) . . . ?
C6 CR1 C7 37.5(4) . . . ?
C6 CR1 C8 67.1(4) . . . ?
C6 CR1 C9 77.9(4) . . . ?
C7 CR1 C8 37.4(4) . . . ?
C7 CR1 C9 66.4(4) . . . ?
C8 CR1 C9 36.7(4) . . . ?
C5 PD1 N1 81.5(4) . . . ?
C5 PD1 N2 166.2(3) . . . ?
C5 PD1 C24 97.5(4) . . . ?
N1 PD1 N2 102.2(3) . . . ?
N1 PD1 C24 168.0(3) . . . ?
N2 PD1 C24 81.6(4) . . . ?
C25 CR2 C26 88.4(5) . . . ?
C25 CR2 C27 86.1(5) . . . ?
C25 CR2 C28 165.0(5) . . . ?
C25 CR2 C29 134.0(4) . . . ?
C25 CR2 C30 101.5(4) . . . ?
C25 CR2 C31 88.2(5) . . . ?
C25 CR2 C32 102.8(5) . . . ?
C25 CR2 C33 136.6(5) . . . ?
C26 CR2 C27 90.5(5) . . . ?
C26 CR2 C28 103.1(5) . . . ?
C26 CR2 C29 137.2(5) . . . ?
C26 CR2 C30 164.1(5) . . . ?
C26 CR2 C31 133.3(5) . . . ?
C26 CR2 C32 99.9(5) . . . ?
C26 CR2 C33 86.7(4) . . . ?
C27 CR2 C28 103.2(4) . . . ?
C27 CR2 C29 87.6(4) . . . ?
C27 CR2 C30 102.4(4) . . . ?
C27 CR2 C31 135.6(4) . . . ?
C27 CR2 C32 166.4(4) . . . ?
C27 CR2 C33 137.0(5) . . . ?
C28 CR2 C29 36.8(4) . . . ?
C28 CR2 C30 65.3(4) . . . ?
C28 CR2 C31 77.0(4) . . . ?
C28 CR2 C32 66.1(4) . . . ?
C28 CR2 C33 37.0(4) . . . ?
C29 CR2 C30 36.4(4) . . . ?
C29 CR2 C31 65.8(4) . . . ?
C29 CR2 C32 78.8(4) . . . ?
C29 CR2 C33 66.8(4) . . . ?
C30 CR2 C31 36.4(4) . . . ?
C30 CR2 C32 66.0(4) . . . ?
C30 CR2 C33 77.6(4) . . . ?
C31 CR2 C32 36.4(4) . . . ?
C31 CR2 C33 65.3(4) . . . ?
C32 CR2 C33 36.5(4) . . . ?
C29 PD2 N3 79.9(4) . . . ?
C29 PD2 N4 166.7(4) . . . ?
C29 PD2 C48 98.6(4) . . . ?
N3 PD2 N4 103.6(3) . . . ?
N3 PD2 C48 166.2(3) . . . ?
N4 PD2 C48 81.1(4) . . . ?
C5 C4 C9 121(1) . . . ?
C5 C4 C10 116.8(9) . . . ?
C9 C4 C10 121.7(9) . . . ?
C4 C5 C6 116.3(9) . . . ?
C5 C6 C7 122(1) . . . ?
C6 C7 C8 119(1) . . . ?
C7 C8 C9 119.3(9) . . . ?
C4 C9 C8 120(1) . . . ?
C4 C10 C11 125(1) . . . ?
C4 C10 N1 113.9(9) . . . ?
C11 C10 N1 121(1) . . . ?
C10 C11 C12 121(1) . . . ?
C11 C12 C13 118(1) . . . ?
C12 C13 C14 118(1) . . . ?
C13 C14 N1 124(1) . . . ?
C10 N1 C14 116.9(9) . . . ?
C15 N2 C16 110(1) . . . ?
C15 N2 C17 109.3(8) . . . ?
C16 N2 C17 110.7(9) . . . ?
N2 C17 C18 114.7(8) . . . ?
N2 C17 C19 107.3(7) . . . ?
C18 C17 C19 115.2(9) . . . ?
C17 C19 C20 122.7(9) . . . ?
C17 C19 C24 114(1) . . . ?
C20 C19 C24 122(1) . . . ?
C19 C20 C21 119.6(9) . . . ?
C20 C21 C22 119(1) . . . ?
C21 C22 C23 121(1) . . . ?
C22 C23 C24 120.1(9) . . . ?
C19 C24 C23 117(1) . . . ?
C29 C28 C33 120(1) . . . ?
C29 C28 C34 116.7(9) . . . ?
C33 C28 C34 122.3(9) . . . ?
C28 C29 C30 116.0(9) . . . ?
C29 C30 C31 121(1) . . . ?
C30 C31 C32 122(1) . . . ?
C31 C32 C33 118(1) . . . ?
C28 C33 C32 120(1) . . . ?
C28 C34 C35 123(1) . . . ?
C28 C34 N3 113.8(9) . . . ?
C35 C34 N3 122(1) . . . ?
C34 C35 C36 118(1) . . . ?
C35 C36 C37 119(1) . . . ?
C36 C37 C38 119(1) . . . ?
C37 C38 N3 122(1) . . . ?
C34 N3 C38 117.4(9) . . . ?
C39 N4 C40 108.1(9) . . . ?
C39 N4 C41 111.3(7) . . . ?
C40 N4 C41 107.3(8) . . . ?
N4 C41 C42 113.5(8) . . . ?
N4 C41 C43 106.5(7) . . . ?
C42 C41 C43 111.4(8) . . . ?
C41 C43 C44 120.8(9) . . . ?
C41 C43 C48 118(1) . . . ?
C44 C43 C48 120(1) . . . ?
C43 C44 C45 119(1) . . . ?
C44 C45 C46 120(1) . . . ?
C45 C46 C47 119(1) . . . ?
C46 C47 C48 122(1) . . . ?
C43 C48 C47 117(1) . . . ?

loop_
_geom_bond_atom_site_label_1
_geom_bond_atom_site_label_2
_geom_bond_distance
_geom_bond_site_symmetry_1
_geom_bond_site_symmetry_2
_geom_bond_publ_flag
CR1 C1 1.83(1) . . ?
CR1 C2 1.83(1) . . ?
CR1 C3 1.86(1) . . ?
CR1 C4 2.28(1) . . ?
CR1 C5 2.290(9) . . ?
CR1 C6 2.23(1) . . ?
CR1 C7 2.20(1) . . ?
CR1 C8 2.21(1) . . ?
CR1 C9 2.22(1) . . ?
PD1 C5 1.98(1) . . ?
PD1 N1 2.149(9) . . ?
PD1 N2 2.187(8) . . ?
PD1 C24 2.00(1) . . ?
CR2 C25 1.86(1) . . ?
CR2 C26 1.84(1) . . ?
CR2 C27 1.83(1) . . ?
CR2 C28 2.25(1) . . ?
CR2 C29 2.295(9) . . ?
CR2 C30 2.235(9) . . ?
CR2 C31 2.21(1) . . ?
CR2 C32 2.23(1) . . ?
CR2 C33 2.22(1) . . ?
PD2 C29 2.00(1) . . ?
PD2 N3 2.165(9) . . ?
PD2 N4 2.186(8) . . ?
PD2 C48 2.01(1) . . ?
C1 O1 1.14(1) . . ?
C2 O2 1.16(1) . . ?
C3 O3 1.16(2) . . ?
C4 C5 1.44(1) . . ?
C4 C9 1.40(1) . . ?
C4 C10 1.48(1) . . ?
C5 C6 1.40(2) . . ?
C6 C7 1.43(1) . . ?
C7 C8 1.42(2) . . ?
C8 C9 1.40(2) . . ?
C10 C11 1.40(1) . . ?
C10 N1 1.37(1) . . ?
C11 C12 1.36(2) . . ?
C12 C13 1.39(2) . . ?
C13 C14 1.38(1) . . ?
C14 N1 1.33(1) . . ?
N2 C15 1.47(1) . . ?
N2 C16 1.44(2) . . ?
N2 C17 1.52(1) . . ?
C17 C18 1.52(1) . . ?
C17 C19 1.52(1) . . ?
C19 C20 1.38(2) . . ?
C19 C24 1.40(1) . . ?
C20 C21 1.38(2) . . ?
C21 C22 1.39(2) . . ?
C22 C23 1.38(2) . . ?
C23 C24 1.41(1) . . ?
C25 O4 1.16(1) . . ?
C26 O5 1.17(1) . . ?
C27 O6 1.16(2) . . ?
C28 C29 1.44(1) . . ?
C28 C33 1.42(2) . . ?
C28 C34 1.48(1) . . ?
C29 C30 1.42(1) . . ?
C30 C31 1.39(2) . . ?
C31 C32 1.39(2) . . ?
C32 C33 1.39(2) . . ?
C34 C35 1.39(1) . . ?
C34 N3 1.35(1) . . ?
C35 C36 1.40(2) . . ?
C36 C37 1.37(2) . . ?
C37 C38 1.38(2) . . ?
C38 N3 1.36(1) . . ?
N4 C39 1.48(1) . . ?
N4 C40 1.51(1) . . ?
N4 C41 1.50(1) . . ?
C41 C42 1.51(1) . . ?
C41 C43 1.50(1) . . ?
C43 C44 1.42(2) . . ?
C43 C48 1.40(1) . . ?
C44 C45 1.38(2) . . ?
C45 C46 1.37(2) . . ?
C46 C47 1.40(2) . . ?
C47 C48 1.39(2) . . ?

loop_
_geom_contact_atom_site_label_1
_geom_contact_atom_site_label_2
_geom_contact_distance
_geom_contact_site_symmetry_1
_geom_contact_site_symmetry_2
_geom_contact_publ_flag
? ? ? ? ? ?
